data_4323174
loop_
_publ_author_name
'F. Albert Cotton'
'Evgeny V. Dikarev'
'Marina A. Petrukhina'

_publ_section_title
;
 Mixed Chloride/Phosphine Complexes of the Dirhenium Core. 3. Novel
 Structures with Diethylphosphido-bridges and Terminal Diethylphosphines
;
_journal_name_full 'Inorganic Chemistry'
_journal_page_first 6035
_journal_page_last 6043
_journal_paper_doi 10.1021/ic980701l
_journal_volume 37
_journal_year 1998
_chemical_compound_source
;
 Compound was prepared by stirring a solution of [Bu4N]2[Re2Cl8]
 in acetonitrile with an excess of PEt2H for 1 hour at room
 temperature. Single crystals were obtained by slow crystallization
 from toluene solution at -30 C.
;
_chemical_formula_analytical 'not measured'
_chemical_formula_moiety
;
 [(C4 H9)4 N][Re2 (P (C2 H5)2)3 Cl6], 1.5(C7 H8)
;
_chemical_formula_structural '[(n-Bu)4N][Re2(PEt2)3Cl6],1.5C7H8'
_chemical_formula_sum 'C38.5 H78 Cl6 N P3 Re2'
_chemical_formula_weight 1233.03
_chemical_melting_point ?
_chemical_name_common
;
 Tetra-n-butylammonium-tris(\m2-diethylphosphido)-hexachloro-
 di-rhenium (IV), toluene solvate
;
_chemical_name_systematic
; 
 Tetra-n-butylammonium-tris(\m2-diethylphosphido)-bis(trichloro)-
 di-rhenium (IV), toluene solvate
;
_space_group_IT_number 15
_symmetry_cell_setting monoclinic
_symmetry_space_group_name_Hall '-C 2yc'
_symmetry_space_group_name_H-M 'C 1 2/c 1'
_atom_sites_solution_hydrogens geom
_atom_sites_solution_primary direct
_atom_sites_solution_secondary difmap
_audit_creation_method SHELXL
_cell_angle_alpha 90.00
_cell_angle_beta 110.35(1)
_cell_angle_gamma 90.00
_cell_formula_units_Z 8
_cell_length_a 38.746(9)
_cell_length_b 10.322(2)
_cell_length_c 27.277(3)
_cell_measurement_reflns_used 248
_cell_measurement_temperature 213(2)
_cell_measurement_theta_max 20.8
_cell_measurement_theta_min 6.0
_cell_volume 10228(3)
_computing_cell_refinement 'MADNES (Enraf-Nonius, 1989)'
_computing_data_collection 'MADNES (Enraf-Nonius, 1989)'
_computing_data_reduction 'PROCOR (Kabsch, 1988)'
_computing_molecular_graphics 'SHELXTL V.5 (Siemens, 1994)'
_computing_publication_material CIFTAB
_computing_structure_refinement 'SHELXL-93 (Sheldrick, 1993)'
_computing_structure_solution 'SHELXTL V.5 (Siemens, 1994)'
_diffrn_ambient_temperature 213(2)
_diffrn_measurement_device 'Nonius FAST area detector'
_diffrn_measurement_method 'Ellipsoid-mask fitting'
_diffrn_radiation_monochromator graphite
_diffrn_radiation_source 'fine-focus sealed tube'
_diffrn_radiation_type MoK\a
_diffrn_radiation_wavelength 0.71073
_diffrn_reflns_av_R_equivalents 0.0885
_diffrn_reflns_av_sigmaI/netI 0.0540
_diffrn_reflns_limit_h_max 44
_diffrn_reflns_limit_h_min -42
_diffrn_reflns_limit_k_max 11
_diffrn_reflns_limit_k_min -11
_diffrn_reflns_limit_l_max 31
_diffrn_reflns_limit_l_min -30
_diffrn_reflns_number 23297
_diffrn_reflns_theta_max 22.50
_diffrn_reflns_theta_min 2.05
_diffrn_standards_number 'none (area detector data)'
_exptl_absorpt_coefficient_mu 5.163
_exptl_absorpt_correction_type none
_exptl_crystal_colour red-violet
_exptl_crystal_density_diffrn 1.601
_exptl_crystal_density_meas ?
_exptl_crystal_density_method none
_exptl_crystal_description block-shaped
_exptl_crystal_F_000 4904
_exptl_crystal_size_max 0.20
_exptl_crystal_size_mid 0.20
_exptl_crystal_size_min 0.08
_refine_diff_density_max 2.013
_refine_diff_density_min -3.286
_refine_diff_density_rms 0.194
_refine_ls_extinction_coef noref
_refine_ls_extinction_method none
_refine_ls_goodness_of_fit_all 1.086
_refine_ls_goodness_of_fit_obs 1.106
_refine_ls_hydrogen_treatment noref
_refine_ls_matrix_type full
_refine_ls_number_parameters 448
_refine_ls_number_reflns 6469
_refine_ls_number_restraints 15
_refine_ls_restrained_S_all 1.126
_refine_ls_restrained_S_obs 1.105
_refine_ls_R_factor_all 0.0654
_refine_ls_R_factor_obs 0.0522
_refine_ls_shift/esd_max 0.001
_refine_ls_shift/esd_mean 0.000
_refine_ls_structure_factor_coef Fsqd
_refine_ls_weighting_details 'w=1/[\s^2^(Fo^2^)+(0.0655P)^2^+167.5306P] where P=(Fo^2^+2Fc^2^)/3'
_refine_ls_weighting_scheme calc
_refine_ls_wR_factor_all 0.1423
_refine_ls_wR_factor_obs 0.1265
_reflns_number_observed 5526
_reflns_number_total 6658
_reflns_observed_criterion >2sigma(I)
_cod_data_source_file ic980701l_3.cif
_cod_data_source_block '[n-Bu4N][Re2(\m-PEt2)3Cl6],1.5C7H8'
_cod_depositor_comments
;
The following automatic conversions were performed:

'_chemical_melting_point' value 'not measured' was changed to '?' -
the value is undefined or not given.

Automatic conversion script
Id: cif_fix_values 1673 2011-04-08 12:14:43Z adriana 

The following automatic conversions were performed:

'_exptl_crystal_density_meas' value 'not measured' was changed to '?'
- the value is perceived as not measured.

Automatic conversion script
Id: cif_fix_values 3008 2015-01-20 13:52:24Z robertas 

The following automatic conversions were performed:

'_refine_ls_weighting_scheme' value 'calc
w=1/[\s^2^(Fo^2^)+(0.0655P)^2^+167.5306P] where P=(Fo^2^+2Fc^2^)/3'
was changed to 'calc'. New tag '_refine_ls_weighting_details' was
created. The value of the new tag was set to
'w=1/[\s^2^(Fo^2^)+(0.0655P)^2^+167.5306P] where P=(Fo^2^+2Fc^2^)/3'.

Automatic conversion script
Id: cif_fix_values 3143 2015-03-26 13:38:13Z robertas 
;
_cod_original_formula_sum 'C38.50 H78 Cl6 N P3 Re2'
_cod_database_code 4323174

loop_
_symmetry_equiv_pos_as_xyz
'x, y, z'
'-x, y, -z+1/2'
'x+1/2, y+1/2, z'
'-x+1/2, y+1/2, -z+1/2'
'-x, -y, -z'
'x, -y, z-1/2'
'-x+1/2, -y+1/2, -z'
'x+1/2, -y+1/2, z-1/2'

loop_
_atom_site_aniso_label
_atom_site_aniso_U_11
_atom_site_aniso_U_22
_atom_site_aniso_U_33
_atom_site_aniso_U_23
_atom_site_aniso_U_13
_atom_site_aniso_U_12
Re1 0.0326(3) 0.0335(3) 0.0188(2) 0.0018(2) 0.0072(2) -0.0019(2)
Re2 0.0321(3) 0.0312(3) 0.0191(2) 0.0022(2) 0.0080(2) 0.0001(2)
P1 0.0339(14) 0.0345(15) 0.0286(14) -0.0001(12) 0.0067(11) -0.0017(11)
P2 0.0376(14) 0.045(2) 0.0273(14) -0.0039(13) 0.0095(12) 0.0033(12)
P3 0.042(2) 0.0359(15) 0.0325(14) -0.0033(12) 0.0147(12) -0.0062(12)
Cl1 0.051(2) 0.072(2) 0.0212(13) -0.0022(13) 0.0050(12) -0.0130(14)
Cl2 0.057(2) 0.061(2) 0.040(2) -0.0043(13) 0.0281(14) -0.0030(14)
Cl3 0.061(2) 0.046(2) 0.040(2) 0.0118(13) 0.0084(13) -0.0049(14)
Cl4 0.053(2) 0.062(2) 0.042(2) 0.0071(14) 0.0232(13) -0.0127(14)
Cl5 0.055(2) 0.043(2) 0.0303(13) 0.0102(12) 0.0078(12) 0.0094(12)
Cl6 0.061(2) 0.057(2) 0.0281(13) -0.0068(13) 0.0190(13) 0.0002(14)
C1 0.027(5) 0.050(7) 0.047(7) -0.006(5) 0.003(5) 0.001(5)
C2 0.042(7) 0.071(9) 0.094(11) -0.019(8) 0.028(7) -0.012(6)
C3 0.040(6) 0.054(7) 0.046(7) -0.007(6) 0.011(5) -0.008(5)
C4 0.046(7) 0.084(10) 0.051(7) -0.012(7) 0.005(6) -0.013(7)
C5 0.051(7) 0.055(7) 0.044(7) -0.002(6) 0.013(6) 0.018(6)
C6 0.099(12) 0.063(10) 0.099(12) 0.007(9) 0.016(10) 0.012(9)
C7 0.039(6) 0.080(9) 0.049(8) -0.004(6) 0.010(6) 0.006(6)
C8 0.051(8) 0.113(13) 0.103(13) -0.016(10) 0.030(9) 0.001(8)
C9 0.049(7) 0.052(7) 0.050(7) -0.013(6) 0.014(6) -0.021(6)
C10 0.070(9) 0.061(9) 0.073(9) -0.034(7) 0.018(7) -0.023(7)
C11 0.063(7) 0.030(6) 0.060(7) -0.009(5) 0.035(6) 0.004(5)
C12 0.072(9) 0.041(7) 0.070(9) -0.008(7) 0.013(7) 0.009(6)
N1 0.045(5) 0.067(6) 0.018(4) 0.001(4) 0.004(4) 0.001(5)
C13 0.032(6) 0.089(9) 0.011(5) 0.019(5) 0.002(4) 0.004(6)
C14 0.066(8) 0.071(9) 0.037(7) 0.013(6) 0.015(6) 0.003(7)
C15 0.066(8) 0.090(11) 0.038(7) 0.019(7) 0.016(6) 0.019(7)
C16 0.087(11) 0.094(12) 0.071(10) 0.022(9) 0.030(8) 0.019(9)
C17 0.019(5) 0.088(9) 0.024(5) -0.002(6) 0.003(4) 0.003(5)
C18 0.050(7) 0.100(11) 0.036(7) 0.005(7) 0.013(6) -0.008(7)
C19 0.042(7) 0.109(12) 0.059(8) -0.016(8) 0.015(6) -0.021(7)
C20 0.047(8) 0.143(15) 0.052(9) -0.013(9) 0.017(7) -0.013(8)
C21 0.055(7) 0.061(8) 0.029(6) 0.013(5) 0.013(5) 0.014(6)
C22 0.032(6) 0.086(9) 0.036(6) 0.003(6) 0.002(5) -0.005(6)
C23 0.047(7) 0.084(9) 0.032(6) -0.003(6) 0.010(5) -0.008(6)
C24 0.070(9) 0.116(13) 0.065(9) 0.025(9) 0.014(8) -0.025(9)
C25 0.040(6) 0.088(10) 0.016(5) -0.015(6) 0.001(5) -0.006(6)
C26 0.058(8) 0.091(10) 0.034(7) -0.024(7) -0.002(6) 0.002(7)
C27 0.103(13) 0.133(16) 0.046(9) -0.025(10) 0.007(9) 0.010(11)
C28 0.114(16) 0.127(17) 0.112(17) -0.018(14) 0.024(14) -0.024(13)
C30 0.038(7) 0.116(13) 0.041(7) -0.020(8) 0.006(6) 0.003(8)
C31 0.052(9) 0.140(15) 0.052(9) 0.010(10) 0.000(6) -0.011(9)
C32 0.071(21) 0.129(32) 0.095(25) -0.033(23) -0.009(18) 0.009(21)

loop_
_atom_site_label
_atom_site_type_symbol
_atom_site_fract_x
_atom_site_fract_y
_atom_site_fract_z
_atom_site_U_iso_or_equiv
_atom_site_thermal_displace_type
_atom_site_occupancy
_atom_site_calc_flag
_atom_site_refinement_flags
_atom_site_disorder_group
Re1 Re 0.126664(10) 0.03646(4) 0.083373(14) 0.0288(2) Uani 1 d . .
Re2 Re 0.127963(10) -0.03160(4) 0.168503(14) 0.0277(2) Uani 1 d . .
P1 P 0.17724(7) 0.0885(3) 0.15975(10) 0.0335(6) Uani 1 d . .
P2 P 0.08032(7) 0.1037(3) 0.11557(10) 0.0371(6) Uani 1 d . .
P3 P 0.12421(7) -0.1851(3) 0.10304(10) 0.0362(6) Uani 1 d . .
Cl1 Cl 0.07721(8) 0.0006(3) -0.00065(10) 0.0500(7) Uani 1 d . .
Cl2 Cl 0.16844(8) -0.0180(3) 0.03750(11) 0.0498(7) Uani 1 d . .
Cl3 Cl 0.13029(8) 0.2580(3) 0.05496(11) 0.0512(7) Uani 1 d . .
Cl4 Cl 0.08246(8) -0.1596(3) 0.19016(11) 0.0509(7) Uani 1 d . .
Cl5 Cl 0.17433(8) -0.1669(3) 0.23117(10) 0.0447(7) Uani 1 d . .
Cl6 Cl 0.12977(8) 0.1055(3) 0.24205(10) 0.0477(7) Uani 1 d . .
C1 C 0.2221(3) 0.0159(11) 0.1714(5) 0.044(3) Uani 1 d . .
H1A H 0.2339(3) 0.0003(11) 0.2090(5) 0.053 Uiso 1 calc R .
H1B H 0.2187(3) -0.0682(11) 0.1538(5) 0.053 Uiso 1 calc R .
C2 C 0.2480(3) 0.0992(14) 0.1525(6) 0.068(4) Uani 1 d . .
H2A H 0.2714(3) 0.0546(14) 0.1600(6) 0.102 Uiso 1 calc R .
H2B H 0.2522(3) 0.1819(14) 0.1704(6) 0.102 Uiso 1 calc R .
H2C H 0.2369(3) 0.1133(14) 0.1151(6) 0.102 Uiso 1 calc R .
C3 C 0.1863(3) 0.2532(11) 0.1835(4) 0.048(3) Uani 1 d . .
H3A H 0.1972(3) 0.3007(11) 0.1613(4) 0.057 Uiso 1 calc R .
H3B H 0.1629(3) 0.2950(11) 0.1800(4) 0.057 Uiso 1 calc R .
C4 C 0.2123(3) 0.2637(14) 0.2411(5) 0.063(4) Uani 1 d . .
H4A H 0.2160(3) 0.3542(14) 0.2511(5) 0.095 Uiso 1 calc R .
H4B H 0.2359(3) 0.2246(14) 0.2447(5) 0.095 Uiso 1 calc R .
H4C H 0.2015(3) 0.2189(14) 0.2635(5) 0.095 Uiso 1 calc R .
C5 C 0.0772(3) 0.2713(11) 0.1333(4) 0.051(3) Uani 1 d . .
H5A H 0.0695(3) 0.2751(11) 0.1639(4) 0.061 Uiso 1 calc R .
H5B H 0.1015(3) 0.3120(11) 0.1428(4) 0.061 Uiso 1 calc R .
C6 C 0.0491(5) 0.3474(15) 0.0870(6) 0.092(5) Uani 1 d . .
H6A H 0.0479(5) 0.4368(15) 0.0974(6) 0.138 Uiso 1 calc R .
H6B H 0.0250(5) 0.3080(15) 0.0780(6) 0.138 Uiso 1 calc R .
H6C H 0.0570(5) 0.3449(15) 0.0570(6) 0.138 Uiso 1 calc R .
C7 C 0.0331(3) 0.0469(13) 0.0875(5) 0.057(3) Uani 1 d . .
H7A H 0.0210(3) 0.0942(13) 0.0549(5) 0.069 Uiso 1 calc R .
H7B H 0.0335(3) -0.0450(13) 0.0786(5) 0.069 Uiso 1 calc R .
C8 C 0.0099(4) 0.0619(17) 0.1226(7) 0.088(5) Uani 1 d . .
H8A H -0.0147(4) 0.0292(17) 0.1044(7) 0.132 Uiso 1 calc R .
H8B H 0.0086(4) 0.1527(17) 0.1309(7) 0.132 Uiso 1 calc R .
H8C H 0.0211(4) 0.0133(17) 0.1546(7) 0.132 Uiso 1 calc R .
C9 C 0.0821(3) -0.2819(12) 0.0731(4) 0.051(3) Uani 1 d . .
H9A H 0.0804(3) -0.3468(12) 0.0984(4) 0.061 Uiso 1 calc R .
H9B H 0.0606(3) -0.2249(12) 0.0653(4) 0.061 Uiso 1 calc R .
C10 C 0.0808(4) -0.3503(13) 0.0232(5) 0.070(4) Uani 1 d . .
H10A H 0.0581(4) -0.3993(13) 0.0094(5) 0.105 Uiso 1 calc R .
H10B H 0.1017(4) -0.4086(13) 0.0308(5) 0.105 Uiso 1 calc R .
H10C H 0.0819(4) -0.2866(13) -0.0024(5) 0.105 Uiso 1 calc R .
C11 C 0.1631(3) -0.2916(10) 0.1101(5) 0.047(3) Uani 1 d . .
H11A H 0.1640(3) -0.3107(10) 0.0754(5) 0.057 Uiso 1 calc R .
H11B H 0.1859(3) -0.2468(10) 0.1303(5) 0.057 Uiso 1 calc R .
C12 C 0.1608(4) -0.4207(12) 0.1378(5) 0.064(4) Uani 1 d . .
H12A H 0.1821(4) -0.4738(12) 0.1406(5) 0.096 Uiso 1 calc R .
H12B H 0.1385(4) -0.4665(12) 0.1177(5) 0.096 Uiso 1 calc R .
H12C H 0.1604(4) -0.4026(12) 0.1725(5) 0.096 Uiso 1 calc R .
N1 N 0.1188(2) 0.8180(10) 0.3686(3) 0.045(2) Uani 1 d . .
C13 C 0.0962(3) 0.9330(12) 0.3387(4) 0.046(3) Uani 1 d . .
H13A H 0.1061(3) 0.9600(12) 0.3118(4) 0.055 Uiso 1 calc R .
H13B H 0.0708(3) 0.9045(12) 0.3209(4) 0.055 Uiso 1 calc R .
C14 C 0.0960(4) 1.0499(12) 0.3728(5) 0.059(3) Uani 1 d . .
H14A H 0.1211(4) 1.0819(12) 0.3898(5) 0.071 Uiso 1 calc R .
H14B H 0.0862(4) 1.0246(12) 0.4001(5) 0.071 Uiso 1 calc R .
C15 C 0.0720(4) 1.1567(14) 0.3388(5) 0.065(4) Uani 1 d . .
H15A H 0.0814(4) 1.1794(14) 0.3109(5) 0.078 Uiso 1 calc R .
H15B H 0.0468(4) 1.1247(14) 0.3225(5) 0.078 Uiso 1 calc R .
C16 C 0.0718(4) 1.2751(16) 0.3705(6) 0.084(5) Uani 1 d . .
H16A H 0.0564(4) 1.3410(16) 0.3480(6) 0.125 Uiso 1 calc R .
H16B H 0.0967(4) 1.3077(16) 0.3862(6) 0.125 Uiso 1 calc R .
H16C H 0.0621(4) 1.2531(16) 0.3978(6) 0.125 Uiso 1 calc R .
C17 C 0.1581(2) 0.8545(12) 0.3974(4) 0.045(3) Uani 1 d . .
H17A H 0.1714(2) 0.7772(12) 0.4150(4) 0.054 Uiso 1 calc R .
H17B H 0.1588(2) 0.9176(12) 0.4246(4) 0.054 Uiso 1 calc R .
C18 C 0.1783(3) 0.9113(15) 0.3639(5) 0.062(4) Uani 1 d . .
H18A H 0.1746(3) 0.8554(15) 0.3335(5) 0.075 Uiso 1 calc R .
H18B H 0.1681(3) 0.9967(15) 0.3512(5) 0.075 Uiso 1 calc R .
C19 C 0.2190(3) 0.9245(16) 0.3939(5) 0.071(4) Uani 1 d . .
H19A H 0.2224(3) 0.9760(16) 0.4254(5) 0.085 Uiso 1 calc R .
H19B H 0.2293(3) 0.8382(16) 0.4051(5) 0.085 Uiso 1 calc R .
C20 C 0.2401(4) 0.9865(17) 0.3636(5) 0.081(5) Uani 1 d . .
H20A H 0.2659(4) 0.9918(17) 0.3852(5) 0.121 Uiso 1 calc R .
H20B H 0.2306(4) 1.0730(17) 0.3531(5) 0.121 Uiso 1 calc R .
H20C H 0.2374(4) 0.9351(17) 0.3327(5) 0.121 Uiso 1 calc R .
C21 C 0.1037(3) 0.7678(12) 0.4094(4) 0.049(3) Uani 1 d . .
H21A H 0.1072(3) 0.8353(12) 0.4359(4) 0.058 Uiso 1 calc R .
H21B H 0.1187(3) 0.6932(12) 0.4267(4) 0.058 Uiso 1 calc R .
C22 C 0.0636(3) 0.7270(14) 0.3905(4) 0.054(3) Uani 1 d . .
H22A H 0.0479(3) 0.8033(14) 0.3780(4) 0.065 Uiso 1 calc R .
H22B H 0.0588(3) 0.6666(14) 0.3611(4) 0.065 Uiso 1 calc R .
C23 C 0.0540(3) 0.6633(13) 0.4335(4) 0.055(3) Uani 1 d . .
H23A H 0.0615(3) 0.7209(13) 0.4640(4) 0.066 Uiso 1 calc R .
H23B H 0.0685(3) 0.5835(13) 0.4437(4) 0.066 Uiso 1 calc R .
C24 C 0.0136(4) 0.6297(17) 0.4202(6) 0.086(5) Uani 1 d . .
H24A H 0.0100(4) 0.5891(17) 0.4502(6) 0.129 Uiso 1 calc R .
H24B H 0.0059(4) 0.5704(17) 0.3908(6) 0.129 Uiso 1 calc R .
H24C H -0.0011(4) 0.7082(17) 0.4111(6) 0.129 Uiso 1 calc R .
C25 C 0.1164(3) 0.7104(12) 0.3275(4) 0.050(3) Uani 1 d . .
H25A H 0.0906(3) 0.6845(12) 0.3115(4) 0.060 Uiso 1 calc R .
H25B H 0.1240(3) 0.7482(12) 0.2999(4) 0.060 Uiso 1 calc R .
C26 C 0.1388(4) 0.5919(14) 0.3472(5) 0.065(4) Uani 1 d . .
H26A H 0.1346(4) 0.5621(14) 0.3788(5) 0.078 Uiso 1 calc R .
H26B H 0.1649(4) 0.6143(14) 0.3571(5) 0.078 Uiso 1 calc R .
C27 C 0.1302(5) 0.4791(18) 0.3073(6) 0.099(6) Uani 1 d . .
H27A H 0.1458(5) 0.4052(18) 0.3239(6) 0.119 Uiso 1 calc R .
H27B H 0.1045(5) 0.4527(18) 0.2997(6) 0.119 Uiso 1 calc R .
C28 C 0.1352(6) 0.5046(21) 0.2601(8) 0.122(7) Uani 1 d . .
H28A H 0.1291(6) 0.4280(21) 0.2381(8) 0.183 Uiso 1 calc R .
H28B H 0.1606(6) 0.5281(21) 0.2668(8) 0.183 Uiso 1 calc R .
H28C H 0.1193(6) 0.5756(21) 0.2425(8) 0.183 Uiso 1 calc R .
C29 C 0.0137(4) 0.4937(15) 0.2364(6) 0.069(4) Uiso 0.50 d P 1
C30 C 0.0250(3) 0.6079(17) 0.2258(5) 0.067(4) Uani 1 d . 1
H30 H 0.0429(3) 0.6089(17) 0.2099(5) 0.080 Uiso 1 calc R 1
C31 C 0.0120(4) 0.7277(20) 0.2368(5) 0.086(5) Uani 1 d . 1
H31 H 0.0198(4) 0.8058(20) 0.2263(5) 0.104 Uiso 1 calc R 1
C32 C 0.0232(9) 0.3745(38) 0.2220(13) 0.108(13) Uani 0.50 d P 1
H32A H 0.0111(9) 0.3066(38) 0.2347(13) 0.163 Uiso 0.50 calc PR 1
H32B H 0.0496(9) 0.3633(38) 0.2369(13) 0.163 Uiso 0.50 calc PR 1
H32C H 0.0154(9) 0.3697(38) 0.1841(13) 0.163 Uiso 0.50 calc PR 1
C29X C 0.0137(4) 0.4937(15) 0.2364(6) 0.069(4) Uiso 0.50 d P 2
H29X H 0.0226(9) 0.4161(22) 0.2272(12) 0.082(7) Uiso 0.50 calc PR 2
C30X C 0.0250(3) 0.6079(17) 0.2258(5) 0.990 Uiso 0.00 d P 2
C33 C 0.2054(9) 0.3659(22) 0.4556(12) 0.066(9) Uiso 0.500(6) d PD 3
C34 C 0.1768(9) 0.3977(30) 0.4765(14) 0.078(10) Uiso 0.50 d PD 3
H34 H 0.1594(9) 0.3348(30) 0.4772(14) 0.093 Uiso 0.50 calc PR 3
C35 C 0.1752(8) 0.5203(25) 0.4953(12) 0.058(9) Uiso 0.50 d PD 3
H35 H 0.1561(8) 0.5362(25) 0.5083(12) 0.070 Uiso 0.50 calc PR 3
C36 C 0.1956(7) 0.6093(25) 0.4969(10) 0.057(7) Uiso 0.50 d PD 3
H36 H 0.1929(7) 0.6902(25) 0.5109(10) 0.068 Uiso 0.50 calc PR 3
C37 C 0.2245(6) 0.5842(23) 0.4760(10) 0.059(7) Uiso 0.50 d PD 3
H37 H 0.2405(6) 0.6511(23) 0.4744(10) 0.070 Uiso 0.50 calc PR 3
C38 C 0.2284(7) 0.4630(33) 0.4585(13) 0.063(10) Uiso 0.50 d PD 3
H38 H 0.2487(7) 0.4475(33) 0.4479(13) 0.076 Uiso 0.50 calc PR 3
C39 C 0.2048(10) 0.2308(28) 0.4357(14) 0.109(12) Uiso 0.50 d PD 3
H39A H 0.1840(10) 0.1845(28) 0.4393(14) 0.163 Uiso 0.50 calc PR 3
H39B H 0.2275(10) 0.1871(28) 0.4558(14) 0.163 Uiso 0.50 calc PR 3
H39C H 0.2025(10) 0.2332(28) 0.3992(14) 0.163 Uiso 0.50 calc PR 3
C33X C 0.2182(8) 0.3792(26) 0.4467(11) 0.059(8) Uiso 0.50 d PD 4
C34X C 0.1877(6) 0.3091(23) 0.4526(9) 0.052(6) Uiso 0.50 d PD 4
H34X H 0.1833(6) 0.2232(23) 0.4406(9) 0.062 Uiso 0.50 calc PR 4
C35X C 0.1654(8) 0.3647(28) 0.4751(12) 0.061(8) Uiso 0.50 d PD 4
H35X H 0.1457(8) 0.3149(28) 0.4773(12) 0.073 Uiso 0.50 calc PR 4
C36X C 0.1689(7) 0.4754(25) 0.4930(10) 0.046(7) Uiso 0.50 d PD 4
H36X H 0.1523(7) 0.5096(25) 0.5080(10) 0.055 Uiso 0.50 calc PR 4
C37X C 0.1995(7) 0.5500(26) 0.4898(11) 0.063(8) Uiso 0.50 d PD 4
H37X H 0.2035(7) 0.6342(26) 0.5037(11) 0.076 Uiso 0.50 calc PR 4
C38X C 0.2227(8) 0.4990(26) 0.4665(12) 0.060(9) Uiso 0.50 d PD 4
H38X H 0.2423(8) 0.5497(26) 0.4645(12) 0.072 Uiso 0.50 calc PR 4
C39X C 0.2408(8) 0.3090(29) 0.4205(12) 0.088(9) Uiso 0.50 d PD 4
H39D H 0.2307(8) 0.2232(29) 0.4103(12) 0.132 Uiso 0.50 calc PR 4
H39E H 0.2660(8) 0.3017(29) 0.4444(12) 0.132 Uiso 0.50 calc PR 4
H39F H 0.2404(8) 0.3568(29) 0.3896(12) 0.132 Uiso 0.50 calc PR 4

loop_
_atom_type_symbol
_atom_type_description
_atom_type_scat_dispersion_real
_atom_type_scat_dispersion_imag
_atom_type_scat_source
C C 0.0033 0.0016 'International Tables Vol C Tables 4.2.6.8 and 6.1.1.4'
H H 0.0000 0.0000 'International Tables Vol C Tables 4.2.6.8 and 6.1.1.4'
N N 0.0061 0.0033 'International Tables Vol C Tables 4.2.6.8 and 6.1.1.4'
P P 0.1023 0.0942 'International Tables Vol C Tables 4.2.6.8 and 6.1.1.4'
Cl Cl 0.1484 0.1585 'International Tables Vol C Tables 4.2.6.8 and 6.1.1.4'
Re Re -1.0185 7.2310 'International Tables Vol C Tables 4.2.6.8 and 6.1.1.4'

loop_
_geom_angle_atom_site_label_1
_geom_angle_atom_site_label_2
_geom_angle_atom_site_label_3
_geom_angle
_geom_angle_site_symmetry_1
_geom_angle_site_symmetry_3
_geom_angle_publ_flag
P3 Re1 P2 95.99(10) . . y
P3 Re1 P1 96.08(9) . . y
P2 Re1 P1 96.30(9) . . y
P3 Re1 Re2 59.14(7) . . y
P2 Re1 Re2 59.39(7) . . y
P1 Re1 Re2 59.05(7) . . y
P3 Re1 Cl2 88.84(10) . . y
P2 Re1 Cl2 171.14(10) . . y
P1 Re1 Cl2 90.56(10) . . y
Re2 Re1 Cl2 129.35(7) . . y
P3 Re1 Cl3 174.10(10) . . y
P2 Re1 Cl3 88.75(10) . . y
P1 Re1 Cl3 86.88(9) . . y
Re2 Re1 Cl3 126.62(7) . . y
Cl2 Re1 Cl3 86.02(10) . . y
P3 Re1 Cl1 89.21(10) . . y
P2 Re1 Cl1 86.78(10) . . y
P1 Re1 Cl1 173.56(10) . . y
Re2 Re1 Cl1 127.21(7) . . y
Cl2 Re1 Cl1 85.86(10) . . y
Cl3 Re1 Cl1 87.53(10) . . y
P3 Re2 P1 96.63(9) . . y
P3 Re2 P2 96.04(9) . . y
P1 Re2 P2 96.64(10) . . y
P3 Re2 Re1 59.34(7) . . y
P1 Re2 Re1 59.69(6) . . y
P2 Re2 Re1 59.28(7) . . y
P3 Re2 Cl4 87.70(10) . . y
P1 Re2 Cl4 172.06(9) . . y
P2 Re2 Cl4 89.50(10) . . y
Re1 Re2 Cl4 128.16(7) . . y
P3 Re2 Cl6 172.90(10) . . y
P1 Re2 Cl6 89.19(10) . . y
P2 Re2 Cl6 87.29(9) . . y
Re1 Re2 Cl6 127.54(7) . . y
Cl4 Re2 Cl6 86.06(10) . . y
P3 Re2 Cl5 88.98(9) . . y
P1 Re2 Cl5 86.96(9) . . y
P2 Re2 Cl5 173.43(9) . . y
Re1 Re2 Cl5 127.22(7) . . y
Cl4 Re2 Cl5 86.46(10) . . y
Cl6 Re2 Cl5 87.26(9) . . y
C3 P1 C1 105.6(5) . . n
C3 P1 Re2 121.4(4) . . n
C1 P1 Re2 121.7(4) . . n
C3 P1 Re1 121.7(4) . . n
C1 P1 Re1 120.6(4) . . n
Re2 P1 Re1 61.26(6) . . y
C5 P2 C7 105.7(6) . . n
C5 P2 Re1 120.6(4) . . n
C7 P2 Re1 122.2(4) . . n
C5 P2 Re2 120.7(4) . . n
C7 P2 Re2 121.6(5) . . n
Re1 P2 Re2 61.33(7) . . y
C11 P3 C9 106.9(6) . . n
C11 P3 Re2 119.7(4) . . n
C9 P3 Re2 120.8(4) . . n
C11 P3 Re1 120.9(4) . . n
C9 P3 Re1 121.6(4) . . n
Re2 P3 Re1 61.51(7) . . y
C2 C1 P1 114.0(8) . . n
C4 C3 P1 114.0(9) . . n
C6 C5 P2 110.9(9) . . n
C8 C7 P2 115.4(9) . . n
C10 C9 P3 113.4(8) . . n
C12 C11 P3 112.7(8) . . n
C17 N1 C21 106.4(7) . . n
C17 N1 C13 111.8(9) . . n
C21 N1 C13 111.3(8) . . n
C17 N1 C25 110.5(8) . . n
C21 N1 C25 110.0(9) . . n
C13 N1 C25 106.8(7) . . n
C14 C13 N1 114.3(8) . . n
C13 C14 C15 109.3(10) . . n
C16 C15 C14 111.2(11) . . n
N1 C17 C18 115.2(8) . . n
C19 C18 C17 111.7(10) . . n
C20 C19 C18 114.1(11) . . n
N1 C21 C22 117.2(9) . . n
C23 C22 C21 111.0(9) . . n
C22 C23 C24 115.3(10) . . n
C26 C25 N1 116.5(8) . . n
C25 C26 C27 114.2(10) . . n
C28 C27 C26 116.2(18) . . n
C30 C29 C32 126.2(22) . . n
C30 C29 C29 117.1(9) . 2 n
C32 C29 C29 116.6(18) . 2 n
C29 C30 C31 124.5(14) . . n
C31 C31 C30 118.3(9) 2 . n
C30X C29X C29X 117.1(9) . 2 n
C38 C33 C34 113.3(27) . . n
C38 C33 C39 130.8(36) . . n
C34 C33 C39 115.8(24) . . n
C35 C34 C33 119.6(23) . . n
C36 C35 C34 127.2(28) . . n
C35 C36 C37 115.9(25) . . n
C38 C37 C36 119.8(20) . . n
C33 C38 C37 124.0(28) . . n
C38X C33X C34X 114.7(26) . . n
C38X C33X C39X 128.7(34) . . n
C34X C33X C39X 116.6(22) . . n
C35X C34X C33X 121.1(21) . . n
C36X C35X C34X 125.3(28) . . n
C35X C36X C37X 116.6(24) . . n
C38X C37X C36X 120.6(21) . . n
C33X C38X C37X 121.7(27) . . n

loop_
_geom_bond_atom_site_label_1
_geom_bond_atom_site_label_2
_geom_bond_distance
_geom_bond_site_symmetry_2
_geom_bond_publ_flag
Re1 P3 2.358(3) . y
Re1 P2 2.361(3) . y
Re1 P1 2.372(3) . y
Re1 Re2 2.4097(6) . y
Re1 Cl2 2.431(3) . y
Re1 Cl3 2.434(3) . y
Re1 Cl1 2.451(3) . y
Re2 P3 2.354(3) . y
Re2 P1 2.357(3) . y
Re2 P2 2.364(3) . y
Re2 Cl4 2.435(3) . y
Re2 Cl6 2.436(3) . y
Re2 Cl5 2.442(2) . y
P1 C3 1.809(12) . n
P1 C1 1.816(10) . n
P2 C5 1.812(12) . n
P2 C7 1.818(12) . n
P3 C11 1.819(11) . n
P3 C9 1.844(10) . n
C1 C2 1.54(2) . n
C3 C4 1.548(15) . n
C5 C6 1.56(2) . n
C7 C8 1.53(2) . n
C9 C10 1.52(2) . n
C11 C12 1.55(2) . n
N1 C17 1.500(12) . n
N1 C21 1.514(13) . n
N1 C13 1.531(14) . n
N1 C25 1.558(14) . n
C13 C14 1.53(2) . n
C14 C15 1.53(2) . n
C15 C16 1.50(2) . n
C17 C18 1.51(2) . n
C18 C19 1.51(2) . n
C19 C20 1.49(2) . n
C21 C22 1.52(2) . n
C22 C23 1.50(2) . n
C23 C24 1.52(2) . n
C25 C26 1.49(2) . n
C26 C27 1.55(2) . n
C27 C28 1.39(3) . n
C29 C30 1.32(2) . n
C29 C32 1.38(4) . n
C29 C29 1.49(3) 2 n
C30 C31 1.41(2) . n
C31 C31 1.36(3) 2 n
C29X C30X 1.32(2) . n
C29X C29X 1.49(3) 2 n
C33 C38 1.32(3) . n
C33 C34 1.45(4) . n
C33 C39 1.49(3) . n
C34 C35 1.37(4) . n
C35 C36 1.20(3) . n
C36 C37 1.45(3) . n
C37 C38 1.37(4) . n
C33X C38X 1.34(3) . n
C33X C34X 1.44(4) . n
C33X C39X 1.50(3) . n
C34X C35X 1.35(4) . n
C35X C36X 1.23(3) . n
C36X C37X 1.44(3) . n
C37X C38X 1.37(4) . n
